data_7204741
loop_
_publ_author_name
'Lee Brammer'
'Guillermo M\'inguez Espallargas'
'Harry Adams'

_publ_section_title
;
 Involving metals in halogen--halogen interactions: second-sphere Lewis
 acid ligands for perhalometallate ions (M--XX'--C)
;
_journal_issue 60
_journal_name_full CrystEngComm
_journal_page_first 343
_journal_page_last 345
_journal_paper_doi 10.1039/b310412e
_journal_volume 5
_journal_year 2003
_chemical_formula_sum 'C10 H10 Cl6 Co N2'
_chemical_formula_weight 429.83
_chemical_name_systematic
;
?
;
_space_group_IT_number 2
_symmetry_cell_setting triclinic
_symmetry_space_group_name_Hall '-P 1'
_symmetry_space_group_name_H-M 'P -1'
_atom_sites_solution_hydrogens geom
_atom_sites_solution_primary direct
_atom_sites_solution_secondary difmap
_audit_creation_method SHELXL-97
_cell_angle_alpha 92.114(4)
_cell_angle_beta 93.148(4)
_cell_angle_gamma 99.358(4)
_cell_formula_units_Z 2
_cell_length_a 6.7526(12)
_cell_length_b 8.1793(15)
_cell_length_c 14.806(3)
_cell_measurement_reflns_used 1016
_cell_measurement_temperature 150(5)
_cell_measurement_theta_max 48.279
_cell_measurement_theta_min 5.509
_cell_volume 804.8(3)
_computing_cell_refinement 'Bruker SAINT'
_computing_data_collection 'Bruker SMART'
_computing_data_reduction 'Bruker SHELXTL'
_computing_molecular_graphics 'Bruker SHELXTL'
_computing_publication_material 'Bruker SHELXTL'
_computing_structure_refinement 'SHELXL-97 (Sheldrick, 1997)'
_computing_structure_solution 'SHELXS-97 (Sheldrick, 1990)'
_diffrn_ambient_temperature 150(5)
_diffrn_measured_fraction_theta_full 0.943
_diffrn_measured_fraction_theta_max 0.943
_diffrn_measurement_device_type 'Bruker SMART 1000 CCD'
_diffrn_measurement_method '\w scans'
_diffrn_radiation_monochromator graphite
_diffrn_radiation_source 'medium-focus sealed tube'
_diffrn_radiation_type MoK\a
_diffrn_radiation_wavelength 0.71073
_diffrn_reflns_av_R_equivalents 0.0345
_diffrn_reflns_av_sigmaI/netI 0.0958
_diffrn_reflns_limit_h_max 8
_diffrn_reflns_limit_h_min -8
_diffrn_reflns_limit_k_max 10
_diffrn_reflns_limit_k_min -9
_diffrn_reflns_limit_l_max 16
_diffrn_reflns_limit_l_min -19
_diffrn_reflns_number 4979
_diffrn_reflns_theta_full 27.53
_diffrn_reflns_theta_max 27.53
_diffrn_reflns_theta_min 1.38
_exptl_absorpt_coefficient_mu 2.047
_exptl_absorpt_correction_T_max 0.7095
_exptl_absorpt_correction_T_min 0.5603
_exptl_absorpt_correction_type empirical
_exptl_absorpt_process_details SADABS
_exptl_crystal_colour Blue
_exptl_crystal_density_diffrn 1.774
_exptl_crystal_density_method 'not measured'
_exptl_crystal_description Block
_exptl_crystal_F_000 426
_exptl_crystal_size_max 0.32
_exptl_crystal_size_mid 0.21
_exptl_crystal_size_min 0.18
_refine_diff_density_max 0.648
_refine_diff_density_min -0.636
_refine_diff_density_rms 0.130
_refine_ls_extinction_method none
_refine_ls_goodness_of_fit_ref 0.983
_refine_ls_hydrogen_treatment mixed
_refine_ls_matrix_type full
_refine_ls_number_parameters 172
_refine_ls_number_reflns 3495
_refine_ls_number_restraints 0
_refine_ls_restrained_S_all 0.983
_refine_ls_R_factor_all 0.0974
_refine_ls_R_factor_gt 0.0496
_refine_ls_shift/su_max 0.000
_refine_ls_shift/su_mean 0.000
_refine_ls_structure_factor_coef Fsqd
_refine_ls_weighting_details 'calc w=1/[\s^2^(Fo^2^)+(0.0400P)^2^+0.0000P] where P=(Fo^2^+2Fc^2^)/3'
_refine_ls_weighting_scheme calc
_refine_ls_wR_factor_gt 0.0936
_refine_ls_wR_factor_ref 0.1091
_reflns_number_gt 2113
_reflns_number_total 3495
_reflns_threshold_expression >2sigma(I)
_cod_data_source_file b310412e.txt
_cod_data_source_block ilb86m
_cod_depositor_comments
;
The following automatic conversions were performed:
'_symmetry_cell_setting' value 'Triclinic' changed to 'triclinic'
according to '/home/saulius/struct/CIF-dictionaries/cif_core.dic'
dictionary named 'cif_core.dic' version 2.4.1 from
2010-06-29.

'_exptl_absorpt_correction_type' value 'Empirical' changed to
'empirical' according to
'/home/saulius/struct/CIF-dictionaries/cif_core.dic' dictionary named
'cif_core.dic' version 2.4.1 from 2010-06-29.

Automatic conversion script
Id: cif_fix_enum 1527 2010-12-29 10:47:43Z saulius 
;
_cod_original_sg_symbol_H-M P-1
_cod_database_code 7204741

loop_
_symmetry_equiv_pos_as_xyz
'x, y, z'
'-x, -y, -z'

loop_
_atom_site_label
_atom_site_type_symbol
_atom_site_fract_x
_atom_site_fract_y
_atom_site_fract_z
_atom_site_U_iso_or_equiv
_atom_site_adp_type
_atom_site_occupancy
_atom_site_symmetry_multiplicity
_atom_site_calc_flag
_atom_site_refinement_flags
_atom_site_disorder_assembly
_atom_site_disorder_group
Co1 Co -0.71332(9) 0.73912(7) 0.24147(5) 0.01969(19) Uani 1 1 d . . .
Cl2 Cl -0.56594(19) 0.72991(15) 0.10787(9) 0.0269(3) Uani 1 1 d . . .
Cl3 Cl -0.53387(18) 0.91844(15) 0.34806(9) 0.0296(3) Uani 1 1 d . . .
Cl4 Cl -0.77241(19) 0.47899(14) 0.29344(9) 0.0269(3) Uani 1 1 d . . .
Cl5 Cl -1.01108(18) 0.83592(15) 0.22187(9) 0.0292(3) Uani 1 1 d . . .
Cl11 Cl -0.35789(19) 0.35213(15) 0.39666(10) 0.0330(3) Uani 1 1 d . . .
N11 N 0.0990(6) 0.1146(4) 0.3937(3) 0.0215(9) Uani 1 1 d . . .
H11A H 0.1481 0.0502 0.3547 0.026 Uiso 1 1 calc R . .
C12 C -0.0693(7) 0.1713(5) 0.3682(3) 0.0232(11) Uani 1 1 d . . .
H12A H -0.1329 0.1448 0.3095 0.028 Uiso 1 1 calc R . .
C13 C -0.1474(7) 0.2693(5) 0.4298(3) 0.0218(11) Uani 1 1 d . . .
C14 C -0.0570(8) 0.3040(5) 0.5156(3) 0.0259(12) Uani 1 1 d . . .
H14A H -0.1141 0.3688 0.5586 0.031 Uiso 1 1 calc R . .
C15 C 0.1189(8) 0.2429(5) 0.5385(3) 0.0262(12) Uani 1 1 d . . .
H15A H 0.1836 0.2653 0.5973 0.031 Uiso 1 1 calc R . .
C16 C 0.1972(7) 0.1497(5) 0.4747(3) 0.0246(12) Uani 1 1 d . . .
H16A H 0.3201 0.1106 0.4880 0.030 Uiso 1 1 calc R . .
Cl1 Cl -0.1488(2) 0.76990(18) -0.03892(10) 0.0439(4) Uani 1 1 d . . .
N1 N 0.2508(6) 0.5322(5) -0.1381(3) 0.0312(11) Uani 1 1 d . . .
H1A H 0.2620 0.4274 -0.1482 0.037 Uiso 1 1 calc R . .
C2 C 0.0821(7) 0.5661(6) -0.1041(3) 0.0277(12) Uani 1 1 d . . .
H2A H -0.0242 0.4795 -0.0925 0.033 Uiso 1 1 calc R . .
C3 C 0.0664(7) 0.7277(6) -0.0864(3) 0.0261(12) Uani 1 1 d . . .
C4 C 0.2167(8) 0.8551(6) -0.1058(3) 0.0281(12) Uani 1 1 d . . .
H4A H 0.2045 0.9679 -0.0940 0.034 Uiso 1 1 calc R . .
C5 C 0.3861(8) 0.8121(6) -0.1433(3) 0.0306(13) Uani 1 1 d . . .
H5A H 0.4910 0.8964 -0.1591 0.037 Uiso 1 1 calc R . .
C6 C 0.4026(8) 0.6475(6) -0.1576(4) 0.0307(13) Uani 1 1 d . . .
H6A H 0.5203 0.6172 -0.1811 0.037 Uiso 1 1 calc R . .

loop_
_atom_site_aniso_label
_atom_site_aniso_U_11
_atom_site_aniso_U_22
_atom_site_aniso_U_33
_atom_site_aniso_U_23
_atom_site_aniso_U_13
_atom_site_aniso_U_12
Co1 0.0210(4) 0.0159(3) 0.0230(4) 0.0004(3) 0.0022(3) 0.0052(3)
Cl2 0.0301(7) 0.0274(7) 0.0251(7) 0.0037(5) 0.0065(6) 0.0080(5)
Cl3 0.0252(7) 0.0284(7) 0.0335(8) -0.0094(6) -0.0038(6) 0.0038(5)
Cl4 0.0335(7) 0.0185(6) 0.0312(8) 0.0045(5) 0.0106(6) 0.0083(5)
Cl5 0.0277(7) 0.0278(7) 0.0338(8) -0.0058(6) -0.0057(6) 0.0141(5)
Cl11 0.0277(7) 0.0235(7) 0.0494(9) 0.0027(6) 0.0036(6) 0.0089(5)
N11 0.028(2) 0.013(2) 0.025(3) 0.0002(18) 0.011(2) 0.0051(17)
C12 0.030(3) 0.017(3) 0.022(3) 0.006(2) 0.003(2) 0.003(2)
C13 0.024(3) 0.016(2) 0.026(3) 0.005(2) 0.008(2) 0.001(2)
C14 0.039(3) 0.013(2) 0.027(3) 0.000(2) 0.015(3) 0.003(2)
C15 0.036(3) 0.017(3) 0.022(3) 0.007(2) 0.000(2) -0.005(2)
C16 0.028(3) 0.017(3) 0.027(3) 0.008(2) 0.000(2) -0.002(2)
Cl1 0.0322(8) 0.0543(9) 0.0481(10) -0.0163(8) 0.0034(7) 0.0196(7)
N1 0.043(3) 0.019(2) 0.034(3) -0.006(2) 0.006(2) 0.011(2)
C2 0.027(3) 0.027(3) 0.029(3) -0.001(2) 0.009(2) 0.003(2)
C3 0.025(3) 0.035(3) 0.021(3) -0.006(2) -0.007(2) 0.014(2)
C4 0.039(3) 0.022(3) 0.025(3) -0.007(2) -0.007(2) 0.013(2)
C5 0.038(3) 0.027(3) 0.027(3) 0.006(2) 0.010(3) 0.001(2)
C6 0.026(3) 0.037(3) 0.033(3) -0.002(3) 0.007(2) 0.015(2)

loop_
_atom_type_symbol
_atom_type_description
_atom_type_scat_dispersion_real
_atom_type_scat_dispersion_imag
_atom_type_scat_source
C C 0.0033 0.0016 'International Tables Vol C Tables 4.2.6.8 and 6.1.1.4'
H H 0.0000 0.0000 'International Tables Vol C Tables 4.2.6.8 and 6.1.1.4'
N N 0.0061 0.0033 'International Tables Vol C Tables 4.2.6.8 and 6.1.1.4'
Cl Cl 0.1484 0.1585 'International Tables Vol C Tables 4.2.6.8 and 6.1.1.4'
Co Co 0.3494 0.9721 'International Tables Vol C Tables 4.2.6.8 and 6.1.1.4'

loop_
_geom_angle_atom_site_label_1
_geom_angle_atom_site_label_2
_geom_angle_atom_site_label_3
_geom_angle
_geom_angle_site_symmetry_1
_geom_angle_site_symmetry_3
_geom_angle_publ_flag
Cl2 Co1 Cl3 113.99(5) . . ?
Cl2 Co1 Cl4 108.79(5) . . ?
Cl3 Co1 Cl4 110.56(6) . . ?
Cl2 Co1 Cl5 110.15(5) . . ?
Cl3 Co1 Cl5 103.90(5) . . ?
Cl4 Co1 Cl5 109.31(5) . . ?
C12 N11 C16 123.9(4) . . ?
N11 C12 C13 117.8(5) . . ?
C12 C13 C14 120.7(5) . . ?
C12 C13 Cl11 118.6(4) . . ?
C14 C13 Cl11 120.6(4) . . ?
C13 C14 C15 119.2(5) . . ?
C16 C15 C14 118.8(5) . . ?
N11 C16 C15 119.4(5) . . ?
C6 N1 C2 123.7(4) . . ?
N1 C2 C3 118.3(5) . . ?
C2 C3 C4 121.5(5) . . ?
C2 C3 Cl1 117.9(4) . . ?
C4 C3 Cl1 120.6(4) . . ?
C3 C4 C5 117.5(4) . . ?
C6 C5 C4 120.2(5) . . ?
N1 C6 C5 118.8(5) . . ?

loop_
_geom_bond_atom_site_label_1
_geom_bond_atom_site_label_2
_geom_bond_distance
_geom_bond_site_symmetry_2
_geom_bond_publ_flag
Co1 Cl2 2.2668(14) . ?
Co1 Cl3 2.2697(14) . ?
Co1 Cl4 2.2708(13) . ?
Co1 Cl5 2.2857(14) . ?
Cl11 C13 1.726(5) . ?
N11 C12 1.337(6) . ?
N11 C16 1.337(6) . ?
C12 C13 1.374(6) . ?
C13 C14 1.378(7) . ?
C14 C15 1.392(7) . ?
C15 C16 1.374(7) . ?
Cl1 C3 1.727(5) . ?
N1 C6 1.327(6) . ?
N1 C2 1.336(6) . ?
C2 C3 1.360(6) . ?
C3 C4 1.382(7) . ?
C4 C5 1.387(7) . ?
C5 C6 1.379(7) . ?

loop_
_geom_torsion_atom_site_label_1
_geom_torsion_atom_site_label_2
_geom_torsion_atom_site_label_3
_geom_torsion_atom_site_label_4
_geom_torsion
_geom_torsion_site_symmetry_1
_geom_torsion_site_symmetry_2
_geom_torsion_site_symmetry_3
_geom_torsion_site_symmetry_4
_geom_torsion_publ_flag
C16 N11 C12 C13 -1.1(6) . . . . ?
N11 C12 C13 C14 -1.6(7) . . . . ?
N11 C12 C13 Cl11 177.0(3) . . . . ?
C12 C13 C14 C15 2.1(7) . . . . ?
Cl11 C13 C14 C15 -176.4(3) . . . . ?
C13 C14 C15 C16 0.0(7) . . . . ?
C12 N11 C16 C15 3.3(7) . . . . ?
C14 C15 C16 N11 -2.6(6) . . . . ?
C6 N1 C2 C3 -1.6(8) . . . . ?
N1 C2 C3 C4 2.3(8) . . . . ?
N1 C2 C3 Cl1 -177.9(4) . . . . ?
C2 C3 C4 C5 -0.7(8) . . . . ?
Cl1 C3 C4 C5 179.5(4) . . . . ?
C3 C4 C5 C6 -1.7(8) . . . . ?
C2 N1 C6 C5 -0.8(8) . . . . ?
C4 C5 C6 N1 2.4(8) . . . . ?
